data_8101702
loop_
_publ_author_name
'B.-S. Zhang'
'X.-R. Zeng'
'Y.-Y. Yu'
'X.-N. Fang'
'C.-F. Huang'

_publ_section_title
;
Crystal structure of (1,10-phenanthroline-N,N')bis(2-fluorobenzoato)
lead(II), Pb(FC~6~H~4~COO)~2~(C~12~H~8~N~2~)
;
_journal_issue 1
_journal_name_full 'Zeitschrift f\"ur Kristallographie - New Crystal Structures'
_journal_page_first 75
_journal_page_last 76
_journal_volume 220
_journal_year 2005
_chemical_formula_sum 'C26 H16 F2 N2 O4 Pb'
_chemical_formula_weight 665.60
_chemical_name_systematic
; 
 (1,10-phenanthroline-N,N')bis(2-fluorobenzoato)lead(II)
;
_space_group_IT_number 2
_symmetry_cell_setting triclinic
_symmetry_space_group_name_Hall '-P 1'
_symmetry_space_group_name_H-M 'P -1'
_atom_sites_solution_hydrogens geom
_atom_sites_solution_primary direct
_atom_sites_solution_secondary difmap
_audit_creation_method SHELXL-97
_cell_angle_alpha 80.90(3)
_cell_angle_beta 84.41(3)
_cell_angle_gamma 73.36(3)
_cell_formula_units_Z 2
_cell_length_a 9.4313(19)
_cell_length_b 10.950(2)
_cell_length_c 11.609(2)
_cell_measurement_temperature 293(2)
_cell_volume 1132.5(4)
_computing_structure_refinement 'SHELXL-97 (Sheldrick, 1997)'
_computing_structure_solution 'SHELXS-97 (Sheldrick, 1990)'
_diffrn_ambient_temperature 293(2)
_diffrn_measured_fraction_theta_full 0.988
_diffrn_measured_fraction_theta_max 0.988
_diffrn_measurement_device_type 'Bruker SMART APEX CCD II'
_diffrn_radiation_monochromator graphite
_diffrn_radiation_source 'fine-focus sealed tube'
_diffrn_radiation_type MoK\a
_diffrn_radiation_wavelength 0.71073
_diffrn_reflns_av_R_equivalents 0.0221
_diffrn_reflns_av_sigmaI/netI 0.0292
_diffrn_reflns_limit_h_max 12
_diffrn_reflns_limit_h_min -12
_diffrn_reflns_limit_k_max 14
_diffrn_reflns_limit_k_min -14
_diffrn_reflns_limit_l_max 15
_diffrn_reflns_limit_l_min -14
_diffrn_reflns_number 13657
_diffrn_reflns_theta_full 28.29
_diffrn_reflns_theta_max 28.29
_diffrn_reflns_theta_min 3.33
_exptl_absorpt_coefficient_mu 7.502
_exptl_crystal_colour yellowish
_exptl_crystal_density_diffrn 1.952
_exptl_crystal_density_method 'not measured'
_exptl_crystal_description block
_exptl_crystal_F_000 636
_exptl_crystal_size_max 0.342
_exptl_crystal_size_mid 0.314
_exptl_crystal_size_min 0.109
_refine_diff_density_max 2.337
_refine_diff_density_min -1.266
_refine_diff_density_rms 0.131
_refine_ls_extinction_coef 0.0000(5)
_refine_ls_extinction_expression Fc^*^=kFc[1+0.001xFc^2^\l^3^/sin(2\q)]^-1/4^
_refine_ls_extinction_method SHELXL
_refine_ls_goodness_of_fit_ref 1.036
_refine_ls_hydrogen_treatment mixed
_refine_ls_matrix_type full
_refine_ls_number_parameters 318
_refine_ls_number_reflns 5570
_refine_ls_number_restraints 0
_refine_ls_restrained_S_all 1.036
_refine_ls_R_factor_all 0.0414
_refine_ls_R_factor_gt 0.0346
_refine_ls_shift/su_max 2.073
_refine_ls_shift/su_mean 0.007
_refine_ls_structure_factor_coef Fsqd
_refine_ls_weighting_details 'calc w=1/[\s^2^(Fo^2^)+(0.0710P)^2^+0.0000P] where P=(Fo^2^+2Fc^2^)/3'
_refine_ls_weighting_scheme calc
_refine_ls_wR_factor_gt 0.0948
_refine_ls_wR_factor_ref 0.0984
_reflns_number_gt 4800
_reflns_number_total 5570
_reflns_threshold_expression >2sigma(I)
_cod_data_source_file 1267-1432.cff
_cod_data_source_block PbFbenzoato2phen
_cod_original_sg_symbol_H-M P-1
_cod_database_code 8101702

loop_
_symmetry_equiv_pos_as_xyz
'x, y, z'
'-x, -y, -z'

loop_
_atom_site_label
_atom_site_type_symbol
_atom_site_fract_x
_atom_site_fract_y
_atom_site_fract_z
_atom_site_U_iso_or_equiv
_atom_site_adp_type
_atom_site_occupancy
_atom_site_symmetry_multiplicity
_atom_site_Wyckoff_symbol
_atom_site_calc_flag
_atom_site_refinement_flags
_atom_site_disorder_assembly
_atom_site_disorder_group
Pb1 Pb 0.240949(17) 0.481685(15) 0.490511(14) 0.04609(9) Uani 1 2 i d . . .
N1 N 0.3982(5) 0.2592(4) 0.6013(4) 0.0531(10) Uani 1 2 i d . . .
N2 N 0.1927(5) 0.2759(4) 0.4443(4) 0.0544(10) Uani 1 2 i d . . .
O1 O 0.3519(6) 0.4565(6) 0.3061(4) 0.0956(17) Uani 1 2 i d . . .
O2 O 0.5547(7) 0.4243(6) 0.3853(4) 0.0981(17) Uani 1 2 i d . . .
O3 O 0.1349(6) 0.7263(5) 0.3545(5) 0.0846(16) Uani 1 2 i d . . .
O4 O 0.0178(4) 0.5750(4) 0.3708(3) 0.0599(9) Uani 1 2 i d . . .
F1 F 0.3725(11) 0.3285(11) 0.1325(8) 0.197(4) Uani 1 2 i d . . .
F2 F -0.0030(11) 0.9441(7) 0.2208(7) 0.169(4) Uani 1 2 i d . . .
C1 C 0.5045(8) 0.2509(6) 0.6730(6) 0.0692(16) Uani 1 2 i d . . .
H1 H 0.5337 0.3239 0.6786 0.065 Uiso 1 2 i calc R . .
C2 C 0.5741(9) 0.1313(7) 0.7414(6) 0.078(2) Uani 1 2 i d . . .
H2 H 0.6473 0.1270 0.7914 0.065 Uiso 1 2 i calc R . .
C3 C 0.5337(9) 0.0273(7) 0.7330(7) 0.0729(18) Uani 1 2 i d . . .
H3 H 0.5785 -0.0501 0.7778 0.065 Uiso 1 2 i calc R . .
C4 C 0.4246(7) 0.0314(5) 0.6579(5) 0.0614(14) Uani 1 2 i d . . .
C5 C 0.3832(9) -0.0780(6) 0.6386(7) 0.077(2) Uani 1 2 i d . . .
H5 H 0.4255 -0.1569 0.6821 0.065 Uiso 1 2 i calc R . .
C6 C 0.2863(9) -0.0723(6) 0.5609(8) 0.077(2) Uani 1 2 i d . . .
H6 H 0.2626 -0.1466 0.5510 0.065 Uiso 1 2 i calc R . .
C7 C 0.2181(7) 0.0472(6) 0.4921(6) 0.0641(15) Uani 1 2 i d . . .
C8 C 0.1209(8) 0.0564(8) 0.4067(8) 0.083(2) Uani 1 2 i d . . .
H8 H 0.0947 -0.0159 0.3942 0.065 Uiso 1 2 i calc R . .
C9 C 0.0635(8) 0.1736(7) 0.3405(7) 0.0792(19) Uani 1 2 i d . . .
H9 H 0.0003 0.1808 0.2816 0.065 Uiso 1 2 i calc R . .
C10 C 0.1015(7) 0.2810(6) 0.3631(6) 0.0699(16) Uani 1 2 i d . . .
H10 H 0.0608 0.3599 0.3191 0.065 Uiso 1 2 i calc R . .
C11 C 0.2524(6) 0.1607(5) 0.5082(5) 0.0524(12) Uani 1 2 i d . . .
C12 C 0.3597(6) 0.1518(5) 0.5919(4) 0.0504(11) Uani 1 2 i d . . .
C13 C 0.4846(7) 0.4238(5) 0.3006(5) 0.0579(14) Uani 1 2 i d . . .
C14 C 0.5659(6) 0.3869(4) 0.1883(4) 0.0502(11) Uani 1 2 i d . . .
C15 C 0.4986(8) 0.3498(7) 0.1049(6) 0.0688(15) Uani 1 2 i d . . .
C16 C 0.5632(10) 0.3190(8) -0.0012(6) 0.089(2) Uani 1 2 i d . . .
H16 H 0.5109 0.2976 -0.0552 0.065 Uiso 1 2 i calc R . .
C17 C 0.7067(11) 0.3209(10) -0.0250(7) 0.093(3) Uani 1 2 i d . . .
H17 H 0.7537 0.3011 -0.0966 0.065 Uiso 1 2 i calc R . .
C18 C 0.7850(9) 0.3528(10) 0.0590(9) 0.103(3) Uani 1 2 i d . . .
H18 H 0.8839 0.3491 0.0386 0.065 Uiso 1 2 i calc R . .
C19 C 0.7270(11) 0.3923(8) 0.1783(10) 0.146(6) Uani 1 2 i d . . .
H19 H 0.7778 0.4146 0.2327 0.065 Uiso 1 2 i calc R . .
C20 C 0.0421(6) 0.6803(6) 0.3233(5) 0.0559(13) Uani 1 2 i d . . .
C21 C -0.0467(6) 0.7503(6) 0.2197(5) 0.0550(13) Uani 1 2 i d . . .
C22 C -0.1100(9) 0.6803(12) 0.1580(7) 0.105(3) Uani 1 2 i d . . .
H22 H -0.0977 0.5927 0.1806 0.065 Uiso 1 2 i calc R . .
C23 C -0.1908(14) 0.7446(17) 0.0630(10) 0.151(6) Uani 1 2 i d . . .
H23 H -0.2340 0.6982 0.0234 0.065 Uiso 1 2 i calc R . .
C24 C -0.2101(13) 0.8652(19) 0.0259(10) 0.164(8) Uani 1 2 i d . . .
H24 H -0.2644 0.9024 -0.0396 0.065 Uiso 1 2 i calc R . .
C25 C -0.1487(11) 0.9425(13) 0.0843(10) 0.139(6) Uani 1 2 i d . . .
H25 H -0.1632 1.0303 0.0615 0.065 Uiso 1 2 i calc R . .
C26 C -0.0666(9) 0.8754(8) 0.1772(7) 0.083(2) Uani 1 2 i d . . .

loop_
_atom_site_aniso_label
_atom_site_aniso_U_11
_atom_site_aniso_U_22
_atom_site_aniso_U_33
_atom_site_aniso_U_23
_atom_site_aniso_U_13
_atom_site_aniso_U_12
Pb1 0.04823(13) 0.04339(11) 0.04558(12) -0.00632(7) -0.00476(8) -0.01010(7)
N1 0.059(3) 0.045(2) 0.054(2) -0.0101(18) -0.006(2) -0.0088(18)
N2 0.053(2) 0.051(2) 0.062(3) -0.0184(19) 0.000(2) -0.0132(18)
O1 0.078(3) 0.140(5) 0.069(3) -0.027(3) 0.011(2) -0.026(3)
O2 0.150(5) 0.106(4) 0.055(3) -0.028(3) -0.003(3) -0.055(4)
O3 0.085(3) 0.079(3) 0.098(4) 0.019(3) -0.046(3) -0.039(3)
O4 0.062(2) 0.057(2) 0.057(2) -0.0006(16) -0.0032(17) -0.0145(17)
F1 0.184(8) 0.261(11) 0.187(8) -0.096(7) -0.013(6) -0.091(7)
F2 0.243(10) 0.101(5) 0.167(7) 0.006(4) -0.083(7) -0.045(5)
C1 0.086(4) 0.050(3) 0.069(4) -0.011(3) -0.017(3) -0.009(3)
C2 0.093(5) 0.066(4) 0.066(4) -0.012(3) -0.031(4) 0.001(3)
C3 0.088(5) 0.052(3) 0.066(4) 0.001(3) -0.010(3) -0.001(3)
C4 0.073(4) 0.043(3) 0.061(3) -0.004(2) 0.010(3) -0.011(2)
C5 0.094(5) 0.042(3) 0.091(5) 0.001(3) 0.005(4) -0.020(3)
C6 0.087(5) 0.048(3) 0.102(6) -0.017(3) 0.015(4) -0.030(3)
C7 0.061(3) 0.053(3) 0.084(4) -0.021(3) 0.011(3) -0.023(2)
C8 0.071(4) 0.082(5) 0.116(6) -0.047(4) -0.002(4) -0.035(4)
C9 0.073(4) 0.078(4) 0.097(5) -0.033(4) -0.020(4) -0.021(3)
C10 0.068(4) 0.061(3) 0.082(4) -0.018(3) -0.022(3) -0.009(3)
C11 0.050(3) 0.047(3) 0.061(3) -0.016(2) 0.009(2) -0.013(2)
C12 0.055(3) 0.043(2) 0.050(3) -0.0097(19) 0.009(2) -0.010(2)
C13 0.080(4) 0.038(2) 0.054(3) -0.008(2) 0.011(3) -0.018(2)
C14 0.061(3) 0.041(2) 0.044(2) -0.0004(18) -0.002(2) -0.011(2)
C15 0.069(4) 0.083(4) 0.063(4) -0.021(3) 0.007(3) -0.030(3)
C16 0.109(6) 0.110(6) 0.054(4) -0.032(4) -0.002(4) -0.027(5)
C17 0.096(6) 0.105(6) 0.059(4) -0.011(4) 0.019(4) -0.005(5)
C18 0.068(5) 0.114(7) 0.112(7) -0.010(5) 0.034(5) -0.015(4)
C19 0.127(7) 0.084(5) 0.161(9) 0.033(6) 0.105(7) 0.010(5)
C20 0.055(3) 0.058(3) 0.050(3) 0.004(2) -0.007(2) -0.011(2)
C21 0.042(2) 0.073(3) 0.045(3) 0.001(2) 0.000(2) -0.015(2)
C22 0.085(5) 0.177(10) 0.072(5) -0.002(5) -0.018(4) -0.070(6)
C23 0.128(9) 0.250(19) 0.099(8) 0.011(9) -0.059(7) -0.092(11)
C24 0.109(8) 0.27(2) 0.097(8) 0.069(10) -0.052(6) -0.053(10)
C25 0.101(7) 0.150(10) 0.113(8) 0.074(8) -0.017(6) 0.002(7)
C26 0.080(4) 0.084(5) 0.080(5) 0.012(4) -0.022(4) -0.022(4)

loop_
_atom_type_symbol
_atom_type_description
_atom_type_scat_dispersion_real
_atom_type_scat_dispersion_imag
_atom_type_scat_source
C C 0.0033 0.0016 'International Tables Vol C Tables 4.2.6.8 and 6.1.1.4'
H H 0.0000 0.0000 'International Tables Vol C Tables 4.2.6.8 and 6.1.1.4'
N N 0.0061 0.0033 'International Tables Vol C Tables 4.2.6.8 and 6.1.1.4'
O O 0.0106 0.0060 'International Tables Vol C Tables 4.2.6.8 and 6.1.1.4'
F F 0.0171 0.0103 'International Tables Vol C Tables 4.2.6.8 and 6.1.1.4'
Pb Pb -3.3944 10.1111 'International Tables Vol C Tables 4.2.6.8 and 6.1.1.4'

loop_
_geom_angle_atom_site_label_1
_geom_angle_atom_site_label_2
_geom_angle_atom_site_label_3
_geom_angle
_geom_angle_site_symmetry_1
_geom_angle_site_symmetry_3
_geom_angle_publ_flag
O1 Pb1 O4 80.31(17) . . ?
O1 Pb1 N2 75.5(2) . . ?
O4 Pb1 N2 79.21(14) . . ?
O1 Pb1 N1 97.33(18) . . ?
O4 Pb1 N1 141.30(15) . . ?
N2 Pb1 N1 63.06(15) . . ?
C1 N1 C12 118.8(5) . . ?
C1 N1 Pb1 123.1(4) . . ?
C12 N1 Pb1 117.9(4) . . ?
C10 N2 C11 118.4(5) . . ?
C10 N2 Pb1 120.8(4) . . ?
C11 N2 Pb1 120.6(4) . . ?
C13 O1 Pb1 115.6(5) . . ?
C20 O4 Pb1 100.4(4) . . ?
N1 C1 C2 121.1(6) . . ?
N1 C1 H1 119.5 . . ?
C2 C1 H1 119.5 . . ?
C3 C2 C1 119.6(7) . . ?
C3 C2 H2 120.2 . . ?
C1 C2 H2 120.2 . . ?
C2 C3 C4 121.2(6) . . ?
C2 C3 H3 119.4 . . ?
C4 C3 H3 119.4 . . ?
C3 C4 C5 124.1(6) . . ?
C3 C4 C12 117.1(6) . . ?
C5 C4 C12 118.7(7) . . ?
C6 C5 C4 122.6(6) . . ?
C6 C5 H5 118.7 . . ?
C4 C5 H5 118.7 . . ?
C5 C6 C7 120.7(6) . . ?
C5 C6 H6 119.7 . . ?
C7 C6 H6 119.7 . . ?
C8 C7 C11 117.7(7) . . ?
C8 C7 C6 122.5(6) . . ?
C11 C7 C6 119.8(7) . . ?
C9 C8 C7 119.5(7) . . ?
C9 C8 H8 120.3 . . ?
C7 C8 H8 120.3 . . ?
C8 C9 C10 119.1(7) . . ?
C8 C9 H9 120.5 . . ?
C10 C9 H9 120.5 . . ?
N2 C10 C9 123.0(6) . . ?
N2 C10 H10 118.5 . . ?
C9 C10 H10 118.5 . . ?
N2 C11 C7 122.2(6) . . ?
N2 C11 C12 119.2(5) . . ?
C7 C11 C12 118.6(5) . . ?
N1 C12 C4 122.3(6) . . ?
N1 C12 C11 118.0(5) . . ?
C4 C12 C11 119.6(5) . . ?
O1 C13 O2 120.7(6) . . ?
O1 C13 C14 119.3(6) . . ?
O2 C13 C14 120.0(6) . . ?
C15 C14 C13 121.5(5) . . ?
C15 C14 C19 124.8(7) . . ?
C13 C14 C19 113.8(7) . . ?
F1 C15 C16 116.4(8) . . ?
F1 C15 C14 118.1(7) . . ?
C16 C15 C14 125.1(7) . . ?
C17 C16 C15 117.7(8) . . ?
C17 C16 H16 121.2 . . ?
C15 C16 H16 121.2 . . ?
C16 C17 C18 120.3(7) . . ?
C16 C17 H17 119.9 . . ?
C18 C17 H17 119.9 . . ?
C17 C18 C19 127.9(9) . . ?
C17 C18 H18 116.1 . . ?
C19 C18 H18 116.1 . . ?
C18 C19 C14 104.3(11) . . ?
C18 C19 H19 127.9 . . ?
C14 C19 H19 127.9 . . ?
O3 C20 O4 124.5(5) . . ?
O3 C20 C21 118.7(5) . . ?
O4 C20 C21 116.7(6) . . ?
C26 C21 C22 116.0(7) . . ?
C26 C21 C20 125.4(7) . . ?
C22 C21 C20 118.6(7) . . ?
C23 C22 C21 118.4(11) . . ?
C23 C22 H22 120.8 . . ?
C21 C22 H22 120.8 . . ?
C24 C23 C22 123.9(14) . . ?
C24 C23 H23 118.0 . . ?
C22 C23 H23 118.0 . . ?
C23 C24 C25 120.7(10) . . ?
C23 C24 H24 119.6 . . ?
C25 C24 H24 119.6 . . ?
C26 C25 C24 114.0(11) . . ?
C26 C25 H25 123.0 . . ?
C24 C25 H25 123.0 . . ?
F2 C26 C21 120.7(7) . . ?
F2 C26 C25 112.5(10) . . ?
C21 C26 C25 126.8(11) . . ?

loop_
_geom_bond_atom_site_label_1
_geom_bond_atom_site_label_2
_geom_bond_distance
_geom_bond_site_symmetry_2
_geom_bond_publ_flag
Pb1 O1 2.311(5) . ?
Pb1 O4 2.509(4) . ?
Pb1 N2 2.567(5) . ?
Pb1 N1 2.665(5) . ?
N1 C1 1.339(9) . ?
N1 C12 1.349(8) . ?
N2 C10 1.321(8) . ?
N2 C11 1.355(7) . ?
O1 C13 1.197(7) . ?
O2 C13 1.239(8) . ?
O3 C20 1.234(8) . ?
O4 C20 1.269(7) . ?
F1 C15 1.278(10) . ?
F2 C26 1.272(13) . ?
C1 C2 1.435(8) . ?
C1 H1 0.9300 . ?
C2 C3 1.320(12) . ?
C2 H2 0.9300 . ?
C3 C4 1.399(11) . ?
C3 H3 0.9300 . ?
C4 C5 1.416(10) . ?
C4 C12 1.418(7) . ?
C5 C6 1.328(12) . ?
C5 H5 0.9300 . ?
C6 C7 1.432(10) . ?
C6 H6 0.9300 . ?
C7 C8 1.388(11) . ?
C7 C11 1.414(8) . ?
C8 C9 1.379(11) . ?
C8 H8 0.9300 . ?
C9 C10 1.392(10) . ?
C9 H9 0.9300 . ?
C10 H10 0.9300 . ?
C11 C12 1.443(8) . ?
C13 C14 1.499(7) . ?
C14 C15 1.377(9) . ?
C14 C19 1.529(13) . ?
C15 C16 1.367(9) . ?
C16 C17 1.360(13) . ?
C16 H16 0.9300 . ?
C17 C18 1.420(16) . ?
C17 H17 0.9300 . ?
C18 C19 1.520(15) . ?
C18 H18 0.9300 . ?
C19 H19 0.9300 . ?
C20 C21 1.507(7) . ?
C21 C26 1.347(10) . ?
C21 C22 1.406(13) . ?
C22 C23 1.380(13) . ?
C22 H22 0.9300 . ?
C23 C24 1.29(2) . ?
C23 H23 0.9300 . ?
C24 C25 1.43(2) . ?
C24 H24 0.9300 . ?
C25 C26 1.374(11) . ?
C25 H25 0.9300 . ?
